data_7051093
loop_
_publ_author_name
'Lah, Nina'
'Giester, Gerald'
'Lah, Jurij'
'\<Segedin, Primo\<z'
'Leban, Ivan'

_publ_section_title
;
 Copper(II) carboxylates with 2-aminopyridine. Synthesis,
 characterization and a study of the dimer--monomer equilibrium in
 acetonitrile solutions by VIS-spectroscopic and microcalorimetric
 titrations
;
_journal_issue 5
_journal_name_full 'New Journal of Chemistry'
_journal_page_first 753
_journal_paper_doi 10.1039/b009807h
_journal_volume 25
_journal_year 2001
_chemical_formula_sum 'C42 H72 Cu2 N4 O8'
_chemical_formula_weight 888.12
_chemical_name_systematic
;
tetrakis(octanoato O,O')bis(2-aminopyridine)dicopper(II)
;
_space_group_IT_number 14
_symmetry_cell_setting monoclinic
_symmetry_space_group_name_Hall '-P 2yab'
_symmetry_space_group_name_H-M 'P 1 21/a 1'
_atom_sites_solution_hydrogens geom
_atom_sites_solution_primary direct
_atom_sites_solution_secondary difmap
_audit_creation_method SHELXL-97
_cell_angle_alpha 90.00
_cell_angle_beta 99.350(10)
_cell_angle_gamma 90.00
_cell_formula_units_Z 2
_cell_length_a 8.3994(10)
_cell_length_b 14.738(2)
_cell_length_c 18.901(3)
_cell_measurement_reflns_used 6579
_cell_measurement_temperature 293(2)
_cell_volume 2308.7(6)
_computing_cell_refinement 'DENZO and SCALEPACK, Otwinowski & Minor, 1997)'
_computing_data_collection 'COLLECT, Nonius, 1998)'
_computing_data_reduction 'DENZO and SCALEPACK, Otwinowski & Minor, 1997)'
_computing_structure_refinement 'SHELXL-97 (Sheldrick, 1997)'
_computing_structure_solution 'SHELXS-97 (Sheldrick, 1990)'
_diffrn_ambient_temperature 193(2)
_diffrn_measured_fraction_theta_full 0.813
_diffrn_measured_fraction_theta_max 0.813
_diffrn_measurement_device_type 'Nonius-Kappa CCD'
_diffrn_radiation_monochromator graphite
_diffrn_radiation_source 'fine-focus sealed tube'
_diffrn_radiation_type MoK\a
_diffrn_radiation_wavelength 0.71073
_diffrn_reflns_av_R_equivalents 0.0376
_diffrn_reflns_av_sigmaI/netI 0.0527
_diffrn_reflns_limit_h_max 10
_diffrn_reflns_limit_h_min -10
_diffrn_reflns_limit_k_max 18
_diffrn_reflns_limit_k_min -18
_diffrn_reflns_limit_l_max 23
_diffrn_reflns_limit_l_min -23
_diffrn_reflns_number 6579
_diffrn_reflns_theta_full 26.00
_diffrn_reflns_theta_max 26.00
_diffrn_reflns_theta_min 2.18
_exptl_absorpt_coefficient_mu 0.973
_exptl_absorpt_correction_type none
_exptl_crystal_colour green
_exptl_crystal_density_diffrn 1.278
_exptl_crystal_density_method 'not measured'
_exptl_crystal_description prismatic
_exptl_crystal_F_000 948
_exptl_crystal_size_max 0.22
_exptl_crystal_size_mid 0.20
_exptl_crystal_size_min 0.17
_refine_diff_density_max 0.899
_refine_diff_density_min -0.993
_refine_diff_density_rms 0.086
_refine_ls_extinction_method none
_refine_ls_goodness_of_fit_ref 0.909
_refine_ls_hydrogen_treatment constr
_refine_ls_matrix_type full
_refine_ls_number_parameters 255
_refine_ls_number_reflns 3839
_refine_ls_number_restraints 0
_refine_ls_restrained_S_all 0.909
_refine_ls_R_factor_all 0.0787
_refine_ls_R_factor_gt 0.0548
_refine_ls_shift/su_max 0.001
_refine_ls_shift/su_mean 0.000
_refine_ls_structure_factor_coef Fsqd
_refine_ls_weighting_details 'w=1/[\s^2^(Fo^2^)+(0.1039P)^2^+6.1661P] where P=(Fo^2^+2Fc^2^)/3'
_refine_ls_weighting_scheme calc
_refine_ls_wR_factor_gt 0.1494
_refine_ls_wR_factor_ref 0.1738
_reflns_number_gt 2927
_reflns_number_total 3839
_reflns_threshold_expression >2sigma(I)
_cod_data_source_file b009807h.txt
_cod_data_source_block structure_1
_cod_depositor_comments
;
The following automatic conversions were performed:

'_refine_ls_weighting_scheme' value 'calc
w=1/[\s^2^(Fo^2^)+(0.1039P)^2^+6.1661P] where P=(Fo^2^+2Fc^2^)/3' was
changed to 'calc'. New tag '_refine_ls_weighting_details' was
created. The value of the new tag was set to
'w=1/[\s^2^(Fo^2^)+(0.1039P)^2^+6.1661P] where P=(Fo^2^+2Fc^2^)/3'.

Automatic conversion script
Id: cif_fix_values 3143 2015-03-26 13:38:13Z robertas 
;
_cod_original_sg_symbol_H-M P21/a
_cod_database_code 7051093

loop_
_symmetry_equiv_pos_as_xyz
'x, y, z'
'-x+1/2, y+1/2, -z'
'-x, -y, -z'
'x-1/2, -y-1/2, z'

loop_
_atom_site_label
_atom_site_type_symbol
_atom_site_fract_x
_atom_site_fract_y
_atom_site_fract_z
_atom_site_U_iso_or_equiv
_atom_site_adp_type
_atom_site_occupancy
_atom_site_calc_flag
_atom_site_refinement_flags
_atom_site_disorder_assembly
_atom_site_disorder_group
Cu Cu 0.04533(6) -0.05163(3) 0.94903(2) 0.0297(2) Uani 1 d . . .
C11 C 0.0505(5) 0.1447(3) 0.9342(2) 0.0301(10) Uani 1 d . . .
O21 O -0.2602(4) 0.0432(2) 0.99387(16) 0.0384(8) Uani 1 d . . .
O22 O -0.1874(4) -0.0495(2) 0.91099(16) 0.0372(8) Uani 1 d . . .
O11 O 0.0752(4) 0.0686(2) 0.90731(16) 0.0403(8) Uani 1 d . . .
O12 O -0.0064(4) 0.1563(2) 0.99108(15) 0.0361(7) Uani 1 d . . .
C21 C -0.2914(6) -0.0044(3) 0.9382(2) 0.0334(10) Uani 1 d . . .
N1 N 0.0955(4) -0.1218(2) 0.85242(18) 0.0324(8) Uani 1 d . . .
C5 C 0.0497(6) -0.0781(3) 0.7893(2) 0.0354(10) Uani 1 d . . .
H5 H -0.0088 -0.0246 0.7897 0.043 Uiso 1 calc R . .
C13 C 0.1552(6) 0.2122(3) 0.8248(2) 0.0346(10) Uani 1 d . . .
H13A H 0.2312 0.1622 0.8310 0.041 Uiso 1 calc R . .
H13B H 0.2127 0.2658 0.8129 0.041 Uiso 1 calc R . .
C22 C -0.4660(6) -0.0124(3) 0.9033(2) 0.0373(11) Uani 1 d . . .
H22A H -0.5211 0.0435 0.9117 0.045 Uiso 1 calc R . .
H22B H -0.5156 -0.0610 0.9267 0.045 Uiso 1 calc R . .
C1 C 0.1786(6) -0.1998(3) 0.8510(2) 0.0345(10) Uani 1 d . . .
C14 C 0.0213(6) 0.1905(3) 0.7619(2) 0.0364(11) Uani 1 d . . .
H14A H -0.0380 0.1376 0.7737 0.044 Uiso 1 calc R . .
H14B H -0.0534 0.2411 0.7543 0.044 Uiso 1 calc R . .
C2 C 0.2221(6) -0.2331(3) 0.7867(2) 0.0398(11) Uani 1 d . . .
H2 H 0.2824 -0.2860 0.7868 0.048 Uiso 1 calc R . .
C12 C 0.0952(6) 0.2289(3) 0.8959(2) 0.0355(10) Uani 1 d . . .
H12A H 0.1785 0.2612 0.9277 0.043 Uiso 1 calc R . .
H12B H 0.0014 0.2682 0.8869 0.043 Uiso 1 calc R . .
C4 C 0.0846(6) -0.1080(3) 0.7252(2) 0.0383(11) Uani 1 d . . .
H4 H 0.0490 -0.0764 0.6830 0.046 Uiso 1 calc R . .
C24 C -0.4344(6) 0.0461(3) 0.7804(2) 0.0386(11) Uani 1 d . . .
H24A H -0.3181 0.0509 0.7932 0.046 Uiso 1 calc R . .
H24B H -0.4808 0.1024 0.7941 0.046 Uiso 1 calc R . .
C23 C -0.4924(6) -0.0308(3) 0.8232(2) 0.0362(10) Uani 1 d . . .
H23A H -0.4358 -0.0860 0.8144 0.043 Uiso 1 calc R . .
H23B H -0.6066 -0.0406 0.8067 0.043 Uiso 1 calc R . .
C3 C 0.1748(6) -0.1871(3) 0.7247(2) 0.0433(12) Uani 1 d . . .
H3 H 0.2026 -0.2084 0.6820 0.052 Uiso 1 calc R . .
N11 N 0.2173(6) -0.2450(3) 0.9129(2) 0.0540(13) Uani 1 d . . .
H11A H 0.1892 -0.2239 0.9515 0.065 Uiso 1 calc R . .
H11B H 0.2703 -0.2951 0.9141 0.065 Uiso 1 calc R . .
C25 C -0.4769(7) 0.0352(3) 0.6989(2) 0.0428(12) Uani 1 d . . .
H25A H -0.5935 0.0337 0.6859 0.051 Uiso 1 calc R . .
H25B H -0.4384 0.0882 0.6764 0.051 Uiso 1 calc R . .
C15 C 0.0882(6) 0.1723(3) 0.6934(2) 0.0410(11) Uani 1 d . . .
H15A H 0.1617 0.1212 0.7012 0.049 Uiso 1 calc R . .
H15B H 0.1497 0.2248 0.6826 0.049 Uiso 1 calc R . .
C16 C -0.0412(6) 0.1520(4) 0.6288(2) 0.0428(12) Uani 1 d . . .
H16A H -0.0991 0.0976 0.6385 0.051 Uiso 1 calc R . .
H16B H -0.1179 0.2017 0.6223 0.051 Uiso 1 calc R . .
C26 C -0.4083(6) -0.0483(3) 0.6693(2) 0.0416(12) Uani 1 d . . .
H26A H -0.4557 -0.1017 0.6874 0.050 Uiso 1 calc R . .
H26B H -0.2928 -0.0503 0.6859 0.050 Uiso 1 calc R . .
C27 C -0.4398(7) -0.0506(4) 0.5870(2) 0.0497(13) Uani 1 d . . .
H27A H -0.5549 -0.0447 0.5704 0.060 Uiso 1 calc R . .
H27B H -0.3870 0.0010 0.5690 0.060 Uiso 1 calc R . .
C17 C 0.0275(7) 0.1387(4) 0.5600(2) 0.0544(14) Uani 1 d . . .
H17A H 0.1075 0.0907 0.5672 0.065 Uiso 1 calc R . .
H17B H 0.0815 0.1940 0.5493 0.065 Uiso 1 calc R . .
C18 C -0.1013(8) 0.1145(4) 0.4958(3) 0.0609(16) Uani 1 d . . .
H18A H -0.1502 0.0576 0.5046 0.091 Uiso 1 calc R . .
H18B H -0.0522 0.1097 0.4535 0.091 Uiso 1 calc R . .
H18C H -0.1823 0.1611 0.4891 0.091 Uiso 1 calc R . .
C28 C -0.3804(9) -0.1367(4) 0.5562(3) 0.0706(19) Uani 1 d . . .
H28A H -0.2683 -0.1455 0.5752 0.106 Uiso 1 calc R . .
H28B H -0.3936 -0.1318 0.5050 0.106 Uiso 1 calc R . .
H28C H -0.4415 -0.1875 0.5690 0.106 Uiso 1 calc R . .

loop_
_atom_site_aniso_label
_atom_site_aniso_U_11
_atom_site_aniso_U_22
_atom_site_aniso_U_33
_atom_site_aniso_U_23
_atom_site_aniso_U_13
_atom_site_aniso_U_12
Cu 0.0283(4) 0.0283(3) 0.0330(3) -0.00009(19) 0.0063(2) -0.0009(2)
C11 0.027(2) 0.021(2) 0.040(2) 0.0035(16) -0.0028(18) -0.0029(18)
O21 0.0319(19) 0.047(2) 0.0370(16) -0.0077(13) 0.0080(13) -0.0040(15)
O22 0.0334(19) 0.0367(18) 0.0400(16) -0.0067(12) 0.0012(13) 0.0051(15)
O11 0.047(2) 0.0334(18) 0.0448(17) 0.0015(13) 0.0193(14) 0.0003(15)
O12 0.038(2) 0.0338(18) 0.0382(16) 0.0007(12) 0.0105(13) 0.0008(14)
C21 0.028(3) 0.034(3) 0.038(2) 0.0053(18) 0.0046(17) -0.005(2)
N1 0.029(2) 0.031(2) 0.0367(18) -0.0018(14) 0.0042(15) 0.0003(16)
C5 0.028(3) 0.039(3) 0.039(2) 0.0027(18) 0.0058(18) 0.000(2)
C13 0.033(3) 0.032(2) 0.039(2) 0.0041(17) 0.0074(18) 0.001(2)
C22 0.031(3) 0.041(3) 0.042(2) -0.0026(19) 0.0082(18) -0.003(2)
C1 0.034(3) 0.029(2) 0.040(2) 0.0011(17) 0.0044(18) 0.002(2)
C14 0.036(3) 0.033(3) 0.041(2) 0.0025(18) 0.0105(19) -0.002(2)
C2 0.040(3) 0.033(3) 0.047(3) -0.0058(19) 0.008(2) 0.002(2)
C12 0.036(3) 0.030(2) 0.041(2) 0.0018(17) 0.0067(19) -0.001(2)
C4 0.040(3) 0.039(3) 0.035(2) 0.0017(18) 0.0052(19) 0.001(2)
C24 0.038(3) 0.034(3) 0.044(2) -0.0002(18) 0.0071(19) 0.001(2)
C23 0.026(3) 0.041(3) 0.042(2) -0.0008(18) 0.0050(18) -0.005(2)
C3 0.041(3) 0.050(3) 0.039(2) -0.011(2) 0.008(2) -0.010(2)
N11 0.077(4) 0.044(3) 0.042(2) 0.0014(18) 0.010(2) 0.029(2)
C25 0.042(3) 0.047(3) 0.040(2) 0.0046(19) 0.007(2) 0.005(2)
C15 0.037(3) 0.045(3) 0.042(2) 0.0002(19) 0.009(2) 0.004(2)
C16 0.041(3) 0.043(3) 0.045(3) -0.003(2) 0.010(2) -0.002(2)
C26 0.041(3) 0.046(3) 0.037(2) 0.0039(19) 0.0058(19) 0.002(2)
C27 0.057(4) 0.056(3) 0.036(2) 0.005(2) 0.007(2) 0.005(3)
C17 0.058(4) 0.065(4) 0.041(3) -0.008(2) 0.010(2) 0.000(3)
C18 0.066(4) 0.071(4) 0.045(3) -0.008(3) 0.006(3) -0.006(3)
C28 0.095(5) 0.080(5) 0.039(3) -0.002(3) 0.016(3) 0.012(4)

loop_
_atom_type_symbol
_atom_type_description
_atom_type_scat_dispersion_real
_atom_type_scat_dispersion_imag
_atom_type_scat_source
C C 0.0033 0.0016 'International Tables Vol C Tables 4.2.6.8 and 6.1.1.4'
Cu Cu 0.3201 1.2651 'International Tables Vol C Tables 4.2.6.8 and 6.1.1.4'
O O 0.0106 0.0060 'International Tables Vol C Tables 4.2.6.8 and 6.1.1.4'
N N 0.0061 0.0033 'International Tables Vol C Tables 4.2.6.8 and 6.1.1.4'
H H 0.0000 0.0000 'International Tables Vol C Tables 4.2.6.8 and 6.1.1.4'

loop_
_geom_angle_atom_site_label_1
_geom_angle_atom_site_label_2
_geom_angle_atom_site_label_3
_geom_angle
_geom_angle_site_symmetry_1
_geom_angle_site_symmetry_3
_geom_angle_publ_flag
O21 Cu O22 167.10(13) 3_557 . ?
O21 Cu O11 89.85(14) 3_557 . ?
O22 Cu O11 91.30(14) . . ?
O21 Cu O12 87.54(13) 3_557 3_557 ?
O22 Cu O12 88.58(13) . 3_557 ?
O11 Cu O12 167.50(13) . 3_557 ?
O21 Cu N1 101.81(13) 3_557 . ?
O22 Cu N1 90.99(13) . . ?
O11 Cu N1 92.07(13) . . ?
O12 Cu N1 100.42(13) 3_557 . ?
O21 Cu Cu 84.87(9) 3_557 3_557 ?
O22 Cu Cu 82.61(9) . 3_557 ?
O11 Cu Cu 81.13(9) . 3_557 ?
O12 Cu Cu 86.46(9) 3_557 3_557 ?
N1 Cu Cu 170.52(10) . 3_557 ?
O12 C11 O11 125.0(4) . . ?
O12 C11 C12 117.1(4) . . ?
O11 C11 C12 117.8(4) . . ?
C21 O21 Cu 123.2(3) . 3_557 ?
C21 O22 Cu 124.5(3) . . ?
C11 O11 Cu 126.7(3) . . ?
C11 O12 Cu 120.4(3) . 3_557 ?
O21 C21 O22 124.5(4) . . ?
O21 C21 C22 117.7(4) . . ?
O22 C21 C22 117.7(4) . . ?
C1 N1 C5 117.5(4) . . ?
C1 N1 Cu 126.0(3) . . ?
C5 N1 Cu 116.3(3) . . ?
N1 C5 C4 123.8(4) . . ?
C12 C13 C14 114.2(4) . . ?
C21 C22 C23 115.1(4) . . ?
N11 C1 N1 117.3(4) . . ?
N11 C1 C2 121.2(4) . . ?
N1 C1 C2 121.4(4) . . ?
C15 C14 C13 111.9(4) . . ?
C3 C2 C1 119.3(4) . . ?
C11 C12 C13 115.5(4) . . ?
C5 C4 C3 118.3(4) . . ?
C23 C24 C25 114.6(4) . . ?
C24 C23 C22 113.0(4) . . ?
C2 C3 C4 119.7(4) . . ?
C26 C25 C24 114.8(4) . . ?
C14 C15 C16 113.7(4) . . ?
C17 C16 C15 112.9(4) . . ?
C25 C26 C27 112.5(4) . . ?
C28 C27 C26 113.2(4) . . ?
C16 C17 C18 113.0(5) . . ?

loop_
_geom_bond_atom_site_label_1
_geom_bond_atom_site_label_2
_geom_bond_distance
_geom_bond_site_symmetry_2
_geom_bond_publ_flag
Cu O21 1.950(3) 3_557 ?
Cu O22 1.970(3) . ?
Cu O11 1.972(3) . ?
Cu O12 1.972(3) 3_557 ?
Cu N1 2.198(4) . ?
Cu Cu 2.6617(10) 3_557 ?
C11 O12 1.258(5) . ?
C11 O11 1.263(5) . ?
C11 C12 1.514(6) . ?
O21 C21 1.255(5) . ?
O21 Cu 1.950(3) 3_557 ?
O22 C21 1.271(6) . ?
O12 Cu 1.972(3) 3_557 ?
C21 C22 1.512(6) . ?
N1 C1 1.347(6) . ?
N1 C5 1.356(5) . ?
C5 C4 1.365(6) . ?
C13 C12 1.529(6) . ?
C13 C14 1.532(6) . ?
C22 C23 1.519(6) . ?
C1 N11 1.341(6) . ?
C1 C2 1.413(6) . ?
C14 C15 1.517(6) . ?
C2 C3 1.356(7) . ?
C4 C3 1.391(7) . ?
C24 C23 1.517(6) . ?
C24 C25 1.532(6) . ?
C25 C26 1.505(7) . ?
C15 C16 1.526(6) . ?
C16 C17 1.519(7) . ?
C26 C27 1.534(6) . ?
C27 C28 1.514(8) . ?
C17 C18 1.531(7) . ?
